data_4132386
loop_
_publ_author_name
'Hoshimoto, Yoichi'
'Kinoshita, Takuya'
'Hazra, Sunit'
'Ohashi, Masato'
'Ogoshi, Sensuke'

_publ_section_title
;
 Main-Group-Catalyzed Reductive Alkylation of Multiply Substituted Amines
 with Aldehydes Using H<sub>2</sub>.
;
_journal_issue 23
_journal_name_full 'Journal of the American Chemical Society'
_journal_page_first 7292
_journal_page_last 7300
_journal_paper_doi 10.1021/jacs.8b03626
_journal_volume 140
_journal_year 2018
_chemical_formula_moiety 'C19 H17 N3 O3'
_chemical_formula_sum 'C19 H17 N3 O3'
_chemical_formula_weight 335.36
_space_group_crystal_system triclinic
_space_group_IT_number 2
_space_group_name_Hall '-P 1'
_space_group_name_H-M_alt 'P -1'
_atom_sites_solution_hydrogens geom
_audit_creation_method SHELXL-2017/1
_cell_angle_alpha 86.580(2)
_cell_angle_beta 77.534(2)
_cell_angle_gamma 86.696(2)
_cell_formula_units_Z 4
_cell_length_a 8.1093(2)
_cell_length_b 12.3368(3)
_cell_length_c 16.6982(3)
_cell_measurement_reflns_used 9690
_cell_measurement_temperature 123
_cell_measurement_theta_max 73.3190
_cell_measurement_theta_min 3.5690
_cell_volume 1626.53(6)
_computing_structure_refinement 'SHELXL-2017/1 (Sheldrick, 2017)'
_computing_structure_solution 'SHELXT 2014/5 (Sheldrick, 2014)'
_diffrn_ambient_temperature 123
_diffrn_measured_fraction_theta_full 0.999
_diffrn_measured_fraction_theta_max 0.988
_diffrn_measurement_device_type 'XtaLAB Synergy, Single source at offset/far, HyPix'
_diffrn_radiation_type CuK\a
_diffrn_radiation_wavelength 1.54184
_diffrn_reflns_av_R_equivalents 0.0406
_diffrn_reflns_av_unetI/netI 0.0326
_diffrn_reflns_Laue_measured_fraction_full 0.999
_diffrn_reflns_Laue_measured_fraction_max 0.988
_diffrn_reflns_limit_h_max 10
_diffrn_reflns_limit_h_min -10
_diffrn_reflns_limit_k_max 14
_diffrn_reflns_limit_k_min -15
_diffrn_reflns_limit_l_max 20
_diffrn_reflns_limit_l_min -20
_diffrn_reflns_number 28365
_diffrn_reflns_point_group_measured_fraction_full 0.999
_diffrn_reflns_point_group_measured_fraction_max 0.988
_diffrn_reflns_theta_full 67.684
_diffrn_reflns_theta_max 74.293
_diffrn_reflns_theta_min 3.593
_exptl_absorpt_coefficient_mu 0.775
_exptl_absorpt_correction_T_max 1.00000
_exptl_absorpt_correction_T_min 0.87050
_exptl_absorpt_correction_type multi-scan
_exptl_absorpt_process_details
;
CrysAlisPro 1.171.39.31d (Rigaku Oxford Diffraction, 2017)
Empirical absorption correction using spherical harmonics,
 implemented in SCALE3 ABSPACK scaling algorithm.
;
_exptl_crystal_colour yellow
_exptl_crystal_density_diffrn 1.369
_exptl_crystal_description plate
_exptl_crystal_F_000 704
_exptl_crystal_size_max 0.2
_exptl_crystal_size_mid 0.1
_exptl_crystal_size_min 0.1
_refine_diff_density_max 0.232
_refine_diff_density_min -0.247
_refine_diff_density_rms 0.048
_refine_ls_extinction_method none
_refine_ls_goodness_of_fit_ref 1.084
_refine_ls_hydrogen_treatment constr
_refine_ls_matrix_type full
_refine_ls_number_parameters 451
_refine_ls_number_reflns 6546
_refine_ls_number_restraints 0
_refine_ls_restrained_S_all 1.084
_refine_ls_R_factor_all 0.0570
_refine_ls_R_factor_gt 0.0495
_refine_ls_shift/su_max 0.001
_refine_ls_shift/su_mean 0.000
_refine_ls_structure_factor_coef Fsqd
_refine_ls_weighting_details 'w=1/[\s^2^(Fo^2^)+(0.0637P)^2^+0.7050P] where P=(Fo^2^+2Fc^2^)/3'
_refine_ls_weighting_scheme calc
_refine_ls_wR_factor_gt 0.1320
_refine_ls_wR_factor_ref 0.1370
_reflns_Friedel_coverage 0.000
_reflns_number_gt 5676
_reflns_number_total 6546
_reflns_threshold_expression 'I > 2\s(I)'
_cod_data_source_file ja8b03626_si_002.cif
_cod_data_source_block 3aq
_cod_database_code 4132386
_shelx_shelxl_version_number 2017/1
_shelx_space_group_comment
;
The symmetry employed for this shelxl refinement is uniquely defined
by the following loop, which should always be used as a source of
symmetry information in preference to the above space-group names.
They are only intended as comments.
;

loop_
_space_group_symop_operation_xyz
'x, y, z'
'-x, -y, -z'

loop_
_atom_site_label
_atom_site_type_symbol
_atom_site_fract_x
_atom_site_fract_y
_atom_site_fract_z
_atom_site_U_iso_or_equiv
_atom_site_adp_type
_atom_site_occupancy
_atom_site_site_symmetry_order
_atom_site_calc_flag
_atom_site_refinement_flags_posn
_atom_site_refinement_flags_adp
O7 O 0.13520(15) 0.81028(9) 0.50227(8) 0.0346(3) Uani 1 1 d . .
O32 O 0.97494(17) 0.32350(10) 0.05878(8) 0.0370(3) Uani 1 1 d . .
O24 O 0.47738(16) 1.24811(9) 0.40979(8) 0.0371(3) Uani 1 1 d . .
O49 O 0.82928(18) 0.74960(10) 0.24236(9) 0.0413(3) Uani 1 1 d . .
O48 O 0.64815(18) 0.65538(11) 0.32939(8) 0.0435(3) Uani 1 1 d . .
O23 O 0.66249(18) 1.15283(11) 0.32604(9) 0.0427(3) Uani 1 1 d . .
N22 N 0.53200(19) 1.15867(12) 0.38076(9) 0.0324(3) Uani 1 1 d . .
N47 N 0.76013(19) 0.66169(12) 0.26532(9) 0.0343(3) Uani 1 1 d . .
N25 N 0.6283(2) 0.94305(12) 0.31756(10) 0.0371(3) Uani 1 1 d . .
H25A H 0.651681 0.879177 0.298983 0.044 Uiso 1 1 calc R U
H25B H 0.692951 0.995427 0.297916 0.044 Uiso 1 1 calc R U
N14 N 0.19312(19) 0.39896(12) 0.37430(9) 0.0334(3) Uani 1 1 d . .
H14 H 0.270325 0.354583 0.386904 0.040 Uiso 1 1 calc R U
N50 N 0.6122(2) 0.44933(13) 0.30538(10) 0.0386(4) Uani 1 1 d . .
H50A H 0.569402 0.386470 0.314748 0.046 Uiso 1 1 calc R U
H50B H 0.576439 0.500202 0.338755 0.046 Uiso 1 1 calc R U
N39 N 0.7521(2) -0.09887(12) 0.09294(10) 0.0371(3) Uani 1 1 d . .
H39 H 0.773147 -0.137647 0.134414 0.044 Uiso 1 1 calc R U
C11 C 0.1743(2) 0.50065(13) 0.40654(10) 0.0278(3) Uani 1 1 d . .
C5 C 0.2996(2) 1.07680(13) 0.47511(11) 0.0301(3) Uani 1 1 d . .
H5 H 0.271136 1.144549 0.497122 0.036 Uiso 1 1 calc R U
C3 C 0.4910(2) 0.96097(13) 0.37720(10) 0.0289(3) Uani 1 1 d . .
C2 C 0.3863(2) 0.87393(13) 0.40870(10) 0.0290(3) Uani 1 1 d . .
H2 H 0.413073 0.805552 0.387542 0.035 Uiso 1 1 calc R U
C29 C 0.8122(2) 0.56924(13) 0.21822(10) 0.0296(3) Uani 1 1 d . .
C1 C 0.2457(2) 0.88907(13) 0.47008(10) 0.0289(3) Uani 1 1 d . .
C30 C 0.7345(2) 0.46797(14) 0.23892(10) 0.0303(3) Uani 1 1 d . .
C6 C 0.2027(2) 0.99101(13) 0.50562(11) 0.0299(3) Uani 1 1 d . .
H6 H 0.110032 0.999263 0.548999 0.036 Uiso 1 1 calc R U
C31 C 0.7915(2) 0.38275(13) 0.18473(11) 0.0309(4) Uani 1 1 d . .
H31 H 0.742091 0.315757 0.195453 0.037 Uiso 1 1 calc R U
C8 C 0.1554(2) 0.70772(13) 0.46719(11) 0.0308(4) Uani 1 1 d . .
C36 C 0.8084(2) 0.00567(14) 0.08149(10) 0.0306(3) Uani 1 1 d . .
C33 C 0.9109(2) 0.21854(14) 0.06942(11) 0.0318(4) Uani 1 1 d . .
C35 C 0.7722(2) 0.07886(15) 0.01946(11) 0.0327(4) Uani 1 1 d . .
H35 H 0.714452 0.056070 -0.018515 0.039 Uiso 1 1 calc R U
C10 C 0.2752(2) 0.52582(14) 0.46054(11) 0.0316(4) Uani 1 1 d . .
H10 H 0.349606 0.472755 0.476307 0.038 Uiso 1 1 calc R U
C12 C 0.0607(2) 0.58155(14) 0.38539(11) 0.0321(4) Uani 1 1 d . .
H12 H -0.009723 0.566024 0.350785 0.038 Uiso 1 1 calc R U
C26 C 0.9184(2) 0.39822(14) 0.11684(11) 0.0313(4) Uani 1 1 d . .
C27 C 1.0012(2) 0.49730(14) 0.09991(11) 0.0331(4) Uani 1 1 d . .
H27 H 1.092191 0.504843 0.055584 0.040 Uiso 1 1 calc R U
C4 C 0.4421(2) 1.06430(13) 0.41084(10) 0.0283(3) Uani 1 1 d . .
C34 C 0.8226(2) 0.18621(15) 0.01443(11) 0.0329(4) Uani 1 1 d . .
H34 H 0.796284 0.235200 -0.025984 0.039 Uiso 1 1 calc R U
C9 C 0.2656(2) 0.62882(14) 0.49091(11) 0.0325(4) Uani 1 1 d . .
H9 H 0.332899 0.644607 0.526922 0.039 Uiso 1 1 calc R U
C37 C 0.9020(2) 0.04117(14) 0.13533(11) 0.0328(4) Uani 1 1 d . .
H37 H 0.930033 -0.007007 0.175825 0.039 Uiso 1 1 calc R U
C13 C 0.0521(2) 0.68492(14) 0.41560(11) 0.0337(4) Uani 1 1 d . .
H13 H -0.023209 0.738311 0.400981 0.040 Uiso 1 1 calc R U
C16 C 0.1788(2) 0.26309(14) 0.27834(11) 0.0319(4) Uani 1 1 d . .
C41 C 0.5623(2) -0.24108(14) 0.08613(11) 0.0342(4) Uani 1 1 d . .
C28 C 0.9461(2) 0.58135(14) 0.14927(11) 0.0324(4) Uani 1 1 d . .
H28 H 0.997221 0.647663 0.137421 0.039 Uiso 1 1 calc R U
C15 C 0.0913(2) 0.36214(14) 0.32065(11) 0.0318(4) Uani 1 1 d . .
H15A H 0.076702 0.419439 0.280063 0.038 Uiso 1 1 calc R U
H15B H -0.019462 0.344189 0.352410 0.038 Uiso 1 1 calc R U
C38 C 0.9534(2) 0.14645(15) 0.12930(11) 0.0346(4) Uani 1 1 d . .
H38 H 1.016192 0.168947 0.165246 0.041 Uiso 1 1 calc R U
C40 C 0.6608(2) -0.14752(15) 0.04047(12) 0.0379(4) Uani 1 1 d . .
H40A H 0.739494 -0.173693 -0.007550 0.045 Uiso 1 1 calc R U
H40B H 0.583626 -0.093430 0.022100 0.045 Uiso 1 1 calc R U
C17 C 0.1280(3) 0.15928(15) 0.30379(12) 0.0398(4) Uani 1 1 d . .
H17 H 0.035076 0.148918 0.346743 0.048 Uiso 1 1 calc R U
C42 C 0.5775(3) -0.34328(16) 0.05467(13) 0.0416(4) Uani 1 1 d . .
H42 H 0.650312 -0.356054 0.004592 0.050 Uiso 1 1 calc R U
C21 C 0.3176(3) 0.27567(18) 0.21363(13) 0.0461(5) Uani 1 1 d . .
H21 H 0.352951 0.345192 0.196234 0.055 Uiso 1 1 calc R U
C18 C 0.2175(3) 0.06939(17) 0.26436(15) 0.0531(6) Uani 1 1 d . .
H18 H 0.184579 -0.000638 0.281680 0.064 Uiso 1 1 calc R U
C43 C 0.4829(3) -0.42734(17) 0.09841(15) 0.0510(5) Uani 1 1 d . .
H43 H 0.492698 -0.495922 0.077087 0.061 Uiso 1 1 calc R U
C44 C 0.3759(3) -0.40932(18) 0.17255(15) 0.0504(5) Uani 1 1 d . .
H44 H 0.312871 -0.465470 0.201111 0.060 Uiso 1 1 calc R U
C19 C 0.3540(3) 0.0848(2) 0.20013(15) 0.0542(6) Uani 1 1 d . .
H19 H 0.412329 0.025167 0.173995 0.065 Uiso 1 1 calc R U
C46 C 0.4564(3) -0.22599(17) 0.16170(15) 0.0511(5) Uani 1 1 d . .
H46 H 0.448435 -0.158358 0.184392 0.061 Uiso 1 1 calc R U
C20 C 0.4039(3) 0.1873(2) 0.17468(15) 0.0548(6) Uani 1 1 d . .
H20 H 0.495916 0.197497 0.131228 0.066 Uiso 1 1 calc R U
C45 C 0.3619(3) -0.3089(2) 0.20446(15) 0.0566(6) Uani 1 1 d . .
H45 H 0.289180 -0.296456 0.254635 0.068 Uiso 1 1 calc R U

loop_
_atom_site_aniso_label
_atom_site_aniso_U_11
_atom_site_aniso_U_22
_atom_site_aniso_U_33
_atom_site_aniso_U_23
_atom_site_aniso_U_13
_atom_site_aniso_U_12
O7 0.0336(6) 0.0255(6) 0.0407(7) -0.0089(5) 0.0044(5) -0.0060(5)
O32 0.0432(7) 0.0276(6) 0.0364(6) -0.0066(5) 0.0037(5) -0.0094(5)
O24 0.0415(7) 0.0216(6) 0.0494(7) -0.0041(5) -0.0121(6) -0.0006(5)
O49 0.0489(8) 0.0225(6) 0.0508(8) -0.0032(5) -0.0064(6) -0.0024(5)
O48 0.0476(8) 0.0337(7) 0.0434(7) -0.0074(5) 0.0033(6) 0.0027(6)
O23 0.0425(7) 0.0339(7) 0.0466(7) -0.0011(6) 0.0035(6) -0.0086(5)
N22 0.0341(7) 0.0266(7) 0.0380(8) -0.0004(6) -0.0109(6) -0.0027(6)
N47 0.0379(8) 0.0262(7) 0.0386(8) -0.0023(6) -0.0084(6) 0.0017(6)
N25 0.0378(8) 0.0280(7) 0.0405(8) -0.0060(6) 0.0040(6) -0.0029(6)
N14 0.0340(7) 0.0273(7) 0.0414(8) -0.0079(6) -0.0129(6) 0.0027(6)
N50 0.0433(9) 0.0285(7) 0.0382(8) -0.0020(6) 0.0049(7) -0.0045(6)
N39 0.0415(8) 0.0298(7) 0.0413(8) 0.0006(6) -0.0109(7) -0.0086(6)
C11 0.0265(8) 0.0260(8) 0.0287(8) -0.0024(6) -0.0005(6) -0.0029(6)
C5 0.0307(8) 0.0248(8) 0.0366(9) -0.0067(6) -0.0112(7) 0.0025(6)
C3 0.0287(8) 0.0273(8) 0.0306(8) -0.0018(6) -0.0062(6) -0.0003(6)
C2 0.0310(8) 0.0231(8) 0.0329(8) -0.0059(6) -0.0060(7) 0.0009(6)
C29 0.0313(8) 0.0245(8) 0.0335(8) -0.0021(6) -0.0082(7) 0.0010(6)
C1 0.0275(8) 0.0256(8) 0.0341(8) -0.0024(6) -0.0070(6) -0.0025(6)
C30 0.0298(8) 0.0277(8) 0.0327(8) 0.0005(6) -0.0056(7) -0.0001(6)
C6 0.0269(8) 0.0278(8) 0.0344(8) -0.0060(6) -0.0044(6) 0.0003(6)
C31 0.0322(8) 0.0244(8) 0.0356(9) -0.0008(6) -0.0049(7) -0.0059(6)
C8 0.0306(8) 0.0240(8) 0.0343(8) -0.0054(6) 0.0029(7) -0.0051(6)
C36 0.0250(7) 0.0285(8) 0.0346(8) -0.0050(6) 0.0027(6) -0.0017(6)
C33 0.0326(8) 0.0259(8) 0.0330(8) -0.0051(6) 0.0032(7) -0.0052(6)
C35 0.0279(8) 0.0352(9) 0.0340(9) -0.0057(7) -0.0023(7) -0.0052(7)
C10 0.0289(8) 0.0287(8) 0.0368(9) -0.0027(7) -0.0061(7) -0.0006(6)
C12 0.0309(8) 0.0317(9) 0.0347(9) -0.0070(7) -0.0083(7) 0.0000(7)
C26 0.0338(8) 0.0277(8) 0.0324(8) -0.0047(6) -0.0060(7) -0.0022(7)
C27 0.0328(8) 0.0309(8) 0.0334(9) -0.0020(7) -0.0011(7) -0.0064(7)
C4 0.0289(8) 0.0239(8) 0.0331(8) -0.0011(6) -0.0088(6) -0.0022(6)
C34 0.0305(8) 0.0333(9) 0.0316(8) -0.0001(7) 0.0005(7) -0.0027(7)
C9 0.0307(8) 0.0313(8) 0.0361(9) -0.0055(7) -0.0061(7) -0.0063(7)
C37 0.0333(9) 0.0307(8) 0.0330(8) -0.0021(7) -0.0032(7) -0.0025(7)
C13 0.0329(9) 0.0293(8) 0.0370(9) -0.0032(7) -0.0040(7) 0.0030(7)
C16 0.0318(8) 0.0313(9) 0.0348(9) -0.0083(7) -0.0106(7) 0.0003(7)
C41 0.0322(9) 0.0300(9) 0.0409(9) -0.0039(7) -0.0072(7) -0.0055(7)
C28 0.0339(9) 0.0259(8) 0.0374(9) 0.0005(7) -0.0072(7) -0.0055(7)
C15 0.0280(8) 0.0318(9) 0.0358(9) -0.0075(7) -0.0056(7) -0.0017(7)
C38 0.0359(9) 0.0333(9) 0.0345(9) -0.0063(7) -0.0050(7) -0.0053(7)
C40 0.0386(9) 0.0364(10) 0.0385(9) -0.0036(7) -0.0054(8) -0.0103(8)
C17 0.0516(11) 0.0339(9) 0.0360(9) -0.0002(7) -0.0138(8) -0.0044(8)
C42 0.0421(10) 0.0351(10) 0.0483(11) -0.0070(8) -0.0099(8) -0.0023(8)
C21 0.0378(10) 0.0449(11) 0.0523(12) -0.0174(9) 0.0030(9) -0.0072(8)
C18 0.0825(17) 0.0280(9) 0.0586(13) -0.0013(9) -0.0381(13) 0.0037(10)
C43 0.0618(13) 0.0286(9) 0.0670(14) -0.0038(9) -0.0215(11) -0.0088(9)
C44 0.0465(11) 0.0423(11) 0.0637(14) 0.0098(10) -0.0137(10) -0.0180(9)
C19 0.0604(14) 0.0535(13) 0.0534(12) -0.0249(10) -0.0230(11) 0.0221(11)
C46 0.0528(12) 0.0353(10) 0.0583(13) -0.0088(9) 0.0073(10) -0.0090(9)
C20 0.0426(11) 0.0614(14) 0.0582(13) -0.0282(11) -0.0004(10) 0.0041(10)
C45 0.0514(13) 0.0519(13) 0.0573(13) -0.0009(10) 0.0111(10) -0.0136(10)

loop_
_atom_type_symbol
_atom_type_description
_atom_type_scat_dispersion_real
_atom_type_scat_dispersion_imag
_atom_type_scat_source
C C 0.0181 0.0091 'International Tables Vol C Tables 4.2.6.8 and 6.1.1.4'
H H 0.0000 0.0000 'International Tables Vol C Tables 4.2.6.8 and 6.1.1.4'
N N 0.0311 0.0180 'International Tables Vol C Tables 4.2.6.8 and 6.1.1.4'
O O 0.0492 0.0322 'International Tables Vol C Tables 4.2.6.8 and 6.1.1.4'

loop_
_geom_angle_atom_site_label_1
_geom_angle_atom_site_label_2
_geom_angle_atom_site_label_3
_geom_angle
C1 O7 C8 119.50(13)
C26 O32 C33 120.17(13)
O23 N22 O24 120.42(14)
O23 N22 C4 120.57(14)
O24 N22 C4 119.02(15)
O48 N47 O49 120.32(15)
O48 N47 C29 120.49(14)
O49 N47 C29 119.18(15)
C3 N25 H25A 120.0
C3 N25 H25B 120.0
H25A N25 H25B 120.0
C11 N14 C15 124.33(14)
C11 N14 H14 117.8
C15 N14 H14 117.8
C30 N50 H50A 120.0
C30 N50 H50B 120.0
H50A N50 H50B 120.0
C36 N39 C40 124.70(16)
C36 N39 H39 117.6
C40 N39 H39 117.6
N14 C11 C10 119.39(15)
N14 C11 C12 122.40(15)
C10 C11 C12 118.18(15)
C6 C5 C4 120.89(15)
C6 C5 H5 119.6
C4 C5 H5 119.6
N25 C3 C2 119.19(15)
N25 C3 C4 123.65(15)
C2 C3 C4 117.16(15)
C1 C2 C3 120.78(15)
C1 C2 H2 119.6
C3 C2 H2 119.6
C28 C29 N47 117.07(15)
C28 C29 C30 120.80(15)
N47 C29 C30 122.13(15)
O7 C1 C2 124.52(15)
O7 C1 C6 113.96(14)
C2 C1 C6 121.52(15)
N50 C30 C31 118.97(15)
N50 C30 C29 123.99(16)
C31 C30 C29 117.04(15)
C5 C6 C1 118.77(15)
C5 C6 H6 120.6
C1 C6 H6 120.6
C26 C31 C30 120.63(15)
C26 C31 H31 119.7
C30 C31 H31 119.7
C13 C8 C9 120.98(16)
C13 C8 O7 118.67(15)
C9 C8 O7 120.05(16)
N39 C36 C37 118.74(16)
N39 C36 C35 122.84(16)
C37 C36 C35 118.40(16)
C34 C33 C38 121.10(16)
C34 C33 O32 118.89(16)
C38 C33 O32 119.63(16)
C34 C35 C36 120.25(16)
C34 C35 H35 119.9
C36 C35 H35 119.9
C9 C10 C11 120.96(16)
C9 C10 H10 119.5
C11 C10 H10 119.5
C13 C12 C11 120.70(16)
C13 C12 H12 119.6
C11 C12 H12 119.6
O32 C26 C31 124.87(15)
O32 C26 C27 113.57(15)
C31 C26 C27 121.54(16)
C28 C27 C26 119.07(16)
C28 C27 H27 120.5
C26 C27 H27 120.5
C5 C4 N22 117.15(15)
C5 C4 C3 120.78(15)
N22 C4 C3 122.07(15)
C33 C34 C35 119.56(16)
C33 C34 H34 120.2
C35 C34 H34 120.2
C8 C9 C10 119.47(16)
C8 C9 H9 120.3
C10 C9 H9 120.3
C38 C37 C36 121.02(17)
C38 C37 H37 119.5
C36 C37 H37 119.5
C8 C13 C12 119.67(16)
C8 C13 H13 120.2
C12 C13 H13 120.2
C17 C16 C21 118.68(17)
C17 C16 C15 121.80(17)
C21 C16 C15 119.49(17)
C46 C41 C42 118.43(18)
C46 C41 C40 119.99(17)
C42 C41 C40 121.57(17)
C27 C28 C29 120.75(16)
C27 C28 H28 119.6
C29 C28 H28 119.6
N14 C15 C16 109.08(14)
N14 C15 H15A 109.9
C16 C15 H15A 109.9
N14 C15 H15B 109.9
C16 C15 H15B 109.9
H15A C15 H15B 108.3
C37 C38 C33 119.60(17)
C37 C38 H38 120.2
C33 C38 H38 120.2
N39 C40 C41 110.29(15)
N39 C40 H40A 109.6
C41 C40 H40A 109.6
N39 C40 H40B 109.6
C41 C40 H40B 109.6
H40A C40 H40B 108.1
C16 C17 C18 119.6(2)
C16 C17 H17 120.2
C18 C17 H17 120.2
C41 C42 C43 119.8(2)
C41 C42 H42 120.1
C43 C42 H42 120.1
C20 C21 C16 121.4(2)
C20 C21 H21 119.3
C16 C21 H21 119.3
C19 C18 C17 120.2(2)
C19 C18 H18 119.9
C17 C18 H18 119.9
C44 C43 C42 120.4(2)
C44 C43 H43 119.8
C42 C43 H43 119.8
C45 C44 C43 120.05(19)
C45 C44 H44 120.0
C43 C44 H44 120.0
C20 C19 C18 120.29(19)
C20 C19 H19 119.9
C18 C19 H19 119.9
C41 C46 C45 121.6(2)
C41 C46 H46 119.2
C45 C46 H46 119.2
C19 C20 C21 119.8(2)
C19 C20 H20 120.1
C21 C20 H20 120.1
C44 C45 C46 119.6(2)
C44 C45 H45 120.2
C46 C45 H45 120.2

loop_
_geom_bond_atom_site_label_1
_geom_bond_atom_site_label_2
_geom_bond_distance
O7 C1 1.366(2)
O7 C8 1.4121(19)
O32 C26 1.366(2)
O32 C33 1.410(2)
O24 N22 1.2504(19)
O49 N47 1.251(2)
O48 N47 1.247(2)
O23 N22 1.242(2)
N22 C4 1.418(2)
N47 C29 1.416(2)
N25 C3 1.342(2)
N25 H25A 0.8600
N25 H25B 0.8600
N14 C11 1.382(2)
N14 C15 1.450(2)
N14 H14 0.8600
N50 C30 1.337(2)
N50 H50A 0.8600
N50 H50B 0.8600
N39 C36 1.382(2)
N39 C40 1.439(2)
N39 H39 0.8600
C11 C10 1.400(2)
C11 C12 1.401(2)
C5 C6 1.362(2)
C5 C4 1.405(2)
C5 H5 0.9300
C3 C2 1.412(2)
C3 C4 1.424(2)
C2 C1 1.371(2)
C2 H2 0.9300
C29 C28 1.409(2)
C29 C30 1.422(2)
C1 C6 1.416(2)
C30 C31 1.419(2)
C6 H6 0.9300
C31 C26 1.369(2)
C31 H31 0.9300
C8 C13 1.375(3)
C8 C9 1.382(3)
C36 C37 1.399(3)
C36 C35 1.401(3)
C33 C34 1.369(3)
C33 C38 1.385(3)
C35 C34 1.401(2)
C35 H35 0.9300
C10 C9 1.388(2)
C10 H10 0.9300
C12 C13 1.392(2)
C12 H12 0.9300
C26 C27 1.413(2)
C27 C28 1.358(2)
C27 H27 0.9300
C34 H34 0.9300
C9 H9 0.9300
C37 C38 1.378(2)
C37 H37 0.9300
C13 H13 0.9300
C16 C17 1.382(3)
C16 C21 1.391(3)
C16 C15 1.511(2)
C41 C46 1.381(3)
C41 C42 1.383(3)
C41 C40 1.513(2)
C28 H28 0.9300
C15 H15A 0.9700
C15 H15B 0.9700
C38 H38 0.9300
C40 H40A 0.9700
C40 H40B 0.9700
C17 C18 1.407(3)
C17 H17 0.9300
C42 C43 1.399(3)
C42 H42 0.9300
C21 C20 1.379(3)
C21 H21 0.9300
C18 C19 1.378(4)
C18 H18 0.9300
C43 C44 1.372(3)
C43 H43 0.9300
C44 C45 1.366(3)
C44 H44 0.9300
C19 C20 1.365(4)
C19 H19 0.9300
C46 C45 1.382(3)
C46 H46 0.9300
C20 H20 0.9300
C45 H45 0.9300
